data_4516913
loop_
_publ_author_name
'Langis-Barsetti, Sophie'
'Maris, Thierry'
'Wuest, James D.'

_publ_section_title
;
 Synthesis of Salts of 1,2,5,6- and 1,4,5,8-Naphthalenetetramine.
;
_journal_issue 9
_journal_name_full 'ACS omega'
_journal_page_first 6023
_journal_page_last 6030
_journal_paper_doi 10.1021/acsomega.7b01055
_journal_volume 2
_journal_year 2017
_chemical_compound_source 'Synthesized by the authors. See text'
_chemical_formula_moiety 'C24 H20 N4 O8 S2'
_chemical_formula_sum 'C24 H20 N4 O8 S2'
_chemical_formula_weight 556.56
_space_group_IT_number 15
_space_group_name_Hall '-C 2yc'
_space_group_name_H-M_alt 'C 1 2/c 1'
_symmetry_cell_setting monoclinic
_symmetry_space_group_name_Hall '-C 2yc'
_symmetry_space_group_name_H-M 'C 1 2/c 1'
_atom_sites_solution_hydrogens geom
_atom_sites_solution_primary direct
_atom_sites_solution_secondary difmap
_audit_creation_method SHELXL-97
_cell_angle_alpha 90
_cell_angle_beta 97.0043(4)
_cell_angle_gamma 90
_cell_formula_units_Z 4
_cell_length_a 25.4560(3)
_cell_length_b 5.6041(1)
_cell_length_c 16.3636(2)
_cell_measurement_reflns_used 11754
_cell_measurement_temperature 100
_cell_measurement_theta_max 70.71
_cell_measurement_theta_min 6.83
_cell_volume 2316.98(6)
_computing_cell_refinement 'SAINT V7.68A(Bruker AXS, 2009)'
_computing_data_collection 'APEX2  (Bruker AXS, 2009)'
_computing_data_reduction 'SAINT V7.68A(Bruker AXS, 2009)'
_computing_molecular_graphics 'SHELXTL  (Bruker AXS, 2003)'
_computing_publication_material 'UdMX (Maris, 2004)'
_computing_structure_refinement 'SHELXL97 (Sheldrick, 2008)'
_computing_structure_solution 'SIR2004 (Burla et al., 2005)'
_diffrn_ambient_temperature 100
_diffrn_detector_area_resol_mean 8.3
_diffrn_measured_fraction_theta_full 0.993
_diffrn_measured_fraction_theta_max 0.993
_diffrn_measurement_device_type 'Bruker APEX II'
_diffrn_measurement_method \w
_diffrn_radiation_monochromator 'Quazar MX'
_diffrn_radiation_source 'Incoatec I\muS Microsource '
_diffrn_radiation_type CuK\a
_diffrn_radiation_wavelength 1.54178
_diffrn_reflns_av_R_equivalents 0.024
_diffrn_reflns_av_sigmaI/netI 0.0119
_diffrn_reflns_limit_h_max 30
_diffrn_reflns_limit_h_min -30
_diffrn_reflns_limit_k_max 6
_diffrn_reflns_limit_k_min -6
_diffrn_reflns_limit_l_max 20
_diffrn_reflns_limit_l_min -19
_diffrn_reflns_number 23117
_diffrn_reflns_theta_full 71.18
_diffrn_reflns_theta_max 71.18
_diffrn_reflns_theta_min 5.45
_exptl_absorpt_coefficient_mu 2.630
_exptl_absorpt_correction_T_max 0.8540
_exptl_absorpt_correction_T_min 0.7288
_exptl_absorpt_correction_type multi-scan
_exptl_absorpt_process_details 'Sadabs (Sheldrick, 2008)'
_exptl_crystal_colour Colorless
_exptl_crystal_density_diffrn 1.596
_exptl_crystal_density_method 'not measured'
_exptl_crystal_description Block
_exptl_crystal_F_000 1152
_exptl_crystal_size_max 0.11
_exptl_crystal_size_mid 0.07
_exptl_crystal_size_min 0.06
_refine_diff_density_max 0.421
_refine_diff_density_min -0.350
_refine_diff_density_rms 0.052
_refine_ls_extinction_method none
_refine_ls_goodness_of_fit_ref 1.071
_refine_ls_matrix_type full
_refine_ls_number_parameters 176
_refine_ls_number_reflns 2220
_refine_ls_number_restraints 0
_refine_ls_restrained_S_all 1.071
_refine_ls_R_factor_all 0.0324
_refine_ls_R_factor_gt 0.0318
_refine_ls_shift/su_max 0.001
_refine_ls_shift/su_mean 0.000
_refine_ls_structure_factor_coef Fsqd
_refine_ls_weighting_details 'calc w=1/[\s^2^(Fo^2^)+(0.0474P)^2^+3.3089P] where P=(Fo^2^+2Fc^2^)/3'
_refine_ls_weighting_scheme calc
_refine_ls_wR_factor_gt 0.0860
_refine_ls_wR_factor_ref 0.0866
_reflns_number_gt 2164
_reflns_number_total 2220
_reflns_threshold_expression I>2\s(I)
_cod_data_source_file ao7b01055_si_002.cif
_cod_data_source_block jw1750
_cod_depositor_comments
;
The following automatic conversions were performed:

data item '_symmetry_cell_setting' value 'Monoclinic' was changed to
'monoclinic' in accordance with the
/home/saulius/struct/COD-crude-data/automatic-downloads/DataCite-retrospective/ACS/depositions/lib/dictionaries/cif_core.dic
dictionary named 'cif_core.dic' version 2.4.2 last updated on
2011-04-26.

Automatic conversion script
Id: cif_fix_values 6909 2019-04-08 15:41:33Z antanas 
;
_cod_original_cell_volume 2316.96(5)
_cod_original_sg_symbol_H-M C2/c
_cod_database_code 4516913

loop_
_symmetry_equiv_pos_as_xyz
'x, y, z'
'-x, y, -z+1/2'
'x+1/2, y+1/2, z'
'-x+1/2, y+1/2, -z+1/2'
'-x, -y, -z'
'x, -y, z-1/2'
'-x+1/2, -y+1/2, -z'
'x+1/2, -y+1/2, z-1/2'

loop_
_atom_site_label
_atom_site_type_symbol
_atom_site_fract_x
_atom_site_fract_y
_atom_site_fract_z
_atom_site_U_iso_or_equiv
_atom_site_adp_type
_atom_site_occupancy
_atom_site_symmetry_multiplicity
_atom_site_calc_flag
_atom_site_refinement_flags
S1 S 0.409367(13) 0.23353(7) 0.29270(2) 0.01622(13) Uani 1 1 d .
O1 O 0.41607(4) 0.3634(2) 0.21962(7) 0.0238(3) Uani 1 1 d .
O2 O 0.41661(4) -0.0197(2) 0.29605(6) 0.0206(3) Uani 1 1 d .
O3 O 0.35810(5) 0.5204(2) 0.53642(7) 0.0290(3) Uani 1 1 d .
O4 O 0.40635(5) 0.6931(2) 0.45309(7) 0.0258(3) Uani 1 1 d .
N1 N 0.45326(5) 0.3507(2) 0.36500(8) 0.0173(3) Uani 1 1 d .
H1 H 0.4513(8) 0.494(4) 0.3656(12) 0.021 Uiso 1 1 d .
N2 N 0.39676(5) 0.5277(2) 0.49889(8) 0.0204(3) Uani 1 1 d .
C1 C 0.43420(5) 0.3273(3) 0.50983(9) 0.0170(3) Uani 1 1 d .
C2 C 0.46008(6) 0.2485(3) 0.44540(9) 0.0153(3) Uani 1 1 d .
C3 C 0.49626(5) 0.0536(3) 0.46017(9) 0.0150(3) Uani 1 1 d .
C4 C 0.52503(6) -0.0332(3) 0.39735(9) 0.0174(3) Uani 1 1 d .
H4 H 0.5206 0.0405 0.3447 0.021 Uiso 1 1 calc R
C5 C 0.55885(6) -0.2208(3) 0.41177(9) 0.0185(3) Uani 1 1 d .
H5 H 0.5776 -0.2794 0.3692 0.022 Uiso 1 1 calc R
C6 C 0.32166(6) 0.1439(3) 0.36994(9) 0.0176(3) Uani 1 1 d .
H6 H 0.3381 -0.0023 0.3877 0.021 Uiso 1 1 calc R
C7 C 0.27254(6) 0.2050(3) 0.39250(9) 0.0190(3) Uani 1 1 d .
H7 H 0.2552 0.0979 0.4254 0.023 Uiso 1 1 calc R
C8 C 0.24823(6) 0.4205(3) 0.36779(9) 0.0191(3) Uani 1 1 d .
C9 C 0.27429(6) 0.5747(3) 0.31909(9) 0.0202(3) Uani 1 1 d .
H9 H 0.2581 0.7222 0.3019 0.024 Uiso 1 1 calc R
C10 C 0.32298(6) 0.5177(3) 0.29534(9) 0.0192(3) Uani 1 1 d .
H10 H 0.3403 0.6244 0.2622 0.023 Uiso 1 1 calc R
C11 C 0.34633(6) 0.3008(3) 0.32083(9) 0.0156(3) Uani 1 1 d .
C12 C 0.19487(7) 0.4869(3) 0.39146(11) 0.0289(4) Uani 1 1 d .
H12A H 0.1698 0.5093 0.3416 0.043 Uiso 1 1 calc R
H12B H 0.1978 0.6354 0.4233 0.043 Uiso 1 1 calc R
H12C H 0.1822 0.3591 0.4249 0.043 Uiso 1 1 calc R

loop_
_atom_site_aniso_label
_atom_site_aniso_U_11
_atom_site_aniso_U_22
_atom_site_aniso_U_33
_atom_site_aniso_U_23
_atom_site_aniso_U_13
_atom_site_aniso_U_12
S1 0.0149(2) 0.0189(2) 0.0146(2) 0.00021(13) 0.00065(14) 0.00014(12)
O1 0.0229(6) 0.0310(6) 0.0177(5) 0.0042(5) 0.0027(4) 0.0004(5)
O2 0.0187(5) 0.0205(6) 0.0224(5) -0.0035(4) 0.0012(4) 0.0017(4)
O3 0.0230(6) 0.0328(7) 0.0322(6) -0.0040(5) 0.0072(5) 0.0088(5)
O4 0.0265(6) 0.0170(6) 0.0321(6) 0.0003(5) -0.0031(5) 0.0002(5)
N1 0.0166(6) 0.0156(6) 0.0192(6) 0.0023(5) -0.0004(5) -0.0016(5)
N2 0.0188(6) 0.0190(7) 0.0221(6) -0.0054(5) -0.0026(5) 0.0013(5)
C1 0.0127(7) 0.0162(7) 0.0214(7) -0.0028(6) -0.0012(5) 0.0000(6)
C2 0.0119(7) 0.0165(7) 0.0168(7) -0.0006(5) -0.0007(5) -0.0037(5)
C3 0.0108(6) 0.0169(7) 0.0169(7) -0.0010(6) -0.0001(5) -0.0031(5)
C4 0.0143(7) 0.0226(8) 0.0153(7) 0.0001(6) 0.0013(5) -0.0018(6)
C5 0.0138(7) 0.0241(8) 0.0178(7) -0.0048(6) 0.0026(6) -0.0008(6)
C6 0.0192(7) 0.0155(7) 0.0170(7) 0.0009(6) -0.0016(5) 0.0011(6)
C7 0.0197(7) 0.0198(7) 0.0175(7) 0.0009(6) 0.0014(6) -0.0016(6)
C8 0.0176(7) 0.0215(8) 0.0174(7) -0.0038(6) -0.0019(5) 0.0015(6)
C9 0.0212(8) 0.0148(7) 0.0229(7) -0.0009(6) -0.0043(6) 0.0024(6)
C10 0.0189(7) 0.0166(7) 0.0210(7) 0.0016(6) -0.0021(6) -0.0028(6)
C11 0.0131(7) 0.0176(7) 0.0154(7) -0.0016(6) -0.0010(5) -0.0008(5)
C12 0.0237(8) 0.0327(9) 0.0309(9) 0.0018(7) 0.0057(7) 0.0086(7)

loop_
_atom_type_symbol
_atom_type_description
_atom_type_scat_dispersion_real
_atom_type_scat_dispersion_imag
_atom_type_scat_source
C C 0.0181 0.0091 'International Tables Vol C Tables 4.2.6.8 and 6.1.1.4'
H H 0.0000 0.0000 'International Tables Vol C Tables 4.2.6.8 and 6.1.1.4'
N N 0.0311 0.0180 'International Tables Vol C Tables 4.2.6.8 and 6.1.1.4'
O O 0.0492 0.0322 'International Tables Vol C Tables 4.2.6.8 and 6.1.1.4'
S S 0.3331 0.5567 'International Tables Vol C Tables 4.2.6.8 and 6.1.1.4'

loop_
_geom_angle_atom_site_label_1
_geom_angle_atom_site_label_2
_geom_angle_atom_site_label_3
_geom_angle_site_symmetry_1
_geom_angle_site_symmetry_3
_geom_angle
_geom_angle_publ_flag
O1 S1 O2 . . 120.64(7) y
O1 S1 N1 . . 104.85(7) y
O2 S1 N1 . . 107.01(7) y
O1 S1 C11 . . 108.37(7) y
O2 S1 C11 . . 108.60(7) y
N1 S1 C11 . . 106.51(7) y
C2 N1 S1 . . 119.60(10) y
C2 N1 H1 . . 113.0(14) ?
S1 N1 H1 . . 111.5(14) ?
O3 N2 O4 . . 124.12(13) y
O3 N2 C1 . . 117.57(13) y
O4 N2 C1 . . 118.30(13) y
C2 C1 C5 . 5_656 122.79(14) y
C2 C1 N2 . . 120.92(13) y
C5 C1 N2 5_656 . 116.29(13) y
C1 C2 N1 . . 124.03(14) y
C1 C2 C3 . . 118.19(13) y
N1 C2 C3 . . 117.78(13) y
C4 C3 C3 . 5_656 119.62(17) y
C4 C3 C2 . . 121.20(13) y
C3 C3 C2 5_656 . 119.18(17) y
C5 C4 C3 . . 120.70(14) y
C5 C4 H4 . . 119.6 ?
C3 C4 H4 . . 119.6 ?
C4 C5 C1 . 5_656 119.50(14) y
C4 C5 H5 . . 120.2 ?
C1 C5 H5 5_656 . 120.2 ?
C7 C6 C11 . . 118.83(14) y
C7 C6 H6 . . 120.6 ?
C11 C6 H6 . . 120.6 ?
C6 C7 C8 . . 121.23(14) y
C6 C7 H7 . . 119.4 ?
C8 C7 H7 . . 119.4 ?
C7 C8 C9 . . 118.45(14) y
C7 C8 C12 . . 121.49(15) y
C9 C8 C12 . . 120.05(14) y
C10 C9 C8 . . 121.51(14) y
C10 C9 H9 . . 119.2 ?
C8 C9 H9 . . 119.2 ?
C9 C10 C11 . . 118.81(14) y
C9 C10 H10 . . 120.6 ?
C11 C10 H10 . . 120.6 ?
C6 C11 C10 . . 121.17(14) y
C6 C11 S1 . . 120.33(12) y
C10 C11 S1 . . 118.46(12) y
C8 C12 H12A . . 109.5 ?
C8 C12 H12B . . 109.5 ?
H12A C12 H12B . . 109.5 ?
C8 C12 H12C . . 109.5 ?
H12A C12 H12C . . 109.5 ?
H12B C12 H12C . . 109.5 ?

loop_
_geom_bond_atom_site_label_1
_geom_bond_atom_site_label_2
_geom_bond_site_symmetry_2
_geom_bond_distance
_geom_bond_publ_flag
S1 O1 . 1.4277(11) y
S1 O2 . 1.4312(12) y
S1 N1 . 1.6605(13) y
S1 C11 . 1.7633(15) y
O3 N2 . 1.2226(18) y
O4 N2 . 1.2346(18) y
N1 C2 . 1.4261(19) y
N1 H1 . 0.81(2) ?
N2 C1 . 1.4698(19) y
C1 C2 . 1.382(2) y
C1 C5 5_656 1.406(2) y
C2 C3 . 1.430(2) y
C3 C4 . 1.419(2) y
C3 C3 5_656 1.427(3) y
C4 C5 . 1.361(2) y
C4 H4 . 0.9500 ?
C5 C1 5_656 1.406(2) y
C5 H5 . 0.9500 ?
C6 C7 . 1.389(2) y
C6 C11 . 1.391(2) y
C6 H6 . 0.9500 ?
C7 C8 . 1.394(2) y
C7 H7 . 0.9500 ?
C8 C9 . 1.397(2) y
C8 C12 . 1.504(2) y
C9 C10 . 1.381(2) y
C9 H9 . 0.9500 ?
C10 C11 . 1.394(2) y
C10 H10 . 0.9500 ?
C12 H12a . 0.9800 ?
C12 H12b . 0.9800 ?
C12 H12c . 0.9800 ?

loop_
_geom_hbond_atom_site_label_D
_geom_hbond_atom_site_label_H
_geom_hbond_atom_site_label_A
_geom_hbond_distance_DH
_geom_hbond_distance_HA
_geom_hbond_distance_DA
_geom_hbond_angle_DHA
_geom_hbond_publ_flag
N1 H1 O4 0.81(2) 2.24(2) 2.7577(18) 122.9(17) y
